data_4516936
loop_
_publ_author_name
'Juvenal, Frank'
'Bonnot, Antoine'
'Fortin, Daniel'
'Harvey, Pierre D.'

_publ_section_title
;
 The
 <i>trans</i>-Bis(<i>p</i>-thioetherphenylacetynyl)bis(phosphine)platinum(II)
 Ligands: A Step towards Predictability and Crystal Design.
;
_journal_issue 10
_journal_name_full 'ACS omega'
_journal_page_first 7433
_journal_page_last 7443
_journal_paper_doi 10.1021/acsomega.7b01352
_journal_volume 2
_journal_year 2017
_chemical_compound_source 'synthesis as described'
_chemical_formula_moiety 'C14 H19 Cu2 I2 N1 P1 Pt0 S1'
_chemical_formula_sum 'C14 H19 Cu2 I2 N P Pt0.5 S'
_chemical_formula_weight 742.76
_space_group_IT_number 2
_space_group_name_Hall '-P 1'
_space_group_name_H-M_alt 'P -1'
_symmetry_cell_setting triclinic
_symmetry_Int_Tables_number 2
_symmetry_space_group_name_Hall '-P 1'
_symmetry_space_group_name_H-M 'P -1'
_atom_sites_solution_hydrogens geom
_atom_sites_solution_primary direct
_atom_sites_solution_secondary difmap
_audit_conform_dict_location ftp://ftp.iucr.org/pub/cif_core.dic
_audit_conform_dict_name cif_core.dic
_audit_conform_dict_version 2.4
_audit_creation_date 2014-11-18T08:44:43-00:00
_audit_creation_method 'WinGX routine CIF_UPDATE'
_cell_angle_alpha 77.262(3)
_cell_angle_beta 65.786(3)
_cell_angle_gamma 63.262(3)
_cell_formula_units_Z 2
_cell_length_a 10.3208(16)
_cell_length_b 10.5678(17)
_cell_length_c 11.2817(18)
_cell_measurement_reflns_used 9741
_cell_measurement_temperature 173(2)
_cell_measurement_theta_max 26.6397
_cell_measurement_theta_min 2.5168
_cell_measurement_wavelength 0.71073
_cell_volume 1001.2(3)
_computing_cell_refinement 'SAINT V8.27B integration software'
_computing_data_collection 'Bruker APEX2 software'
_computing_data_reduction 'SORTAV (Blessing, 1995)'
_computing_molecular_graphics 'Ortep-3 for Windows (Farrugia, 1997)'
_computing_publication_material 'WinGX publication routines (Farrugia, 1999)'
_computing_structure_refinement 'SHELXL-97 (Sheldrick, 2008)'
_computing_structure_solution 'SHELXS-97 (Sheldrick, 1997)'
_diffrn_ambient_temperature 173(2)
_diffrn_detector 'APEX-II CCD'
_diffrn_measured_fraction_theta_full 0.993
_diffrn_measured_fraction_theta_max 0.985
_diffrn_measurement_device '\k-geometry diffractometer'
_diffrn_measurement_device_type 'Bruker APEX-II'
_diffrn_measurement_method '\f or \w oscillation scans'
_diffrn_orient_matrix_type 'x-axis to radiation source'
_diffrn_orient_matrix_UB_11 -0.512581E-1
_diffrn_orient_matrix_UB_12 0.76879E-1
_diffrn_orient_matrix_UB_13 -0.559909E-1
_diffrn_orient_matrix_UB_21 -0.280026E-1
_diffrn_orient_matrix_UB_22 0.72396E-1
_diffrn_orient_matrix_UB_23 0.60244E-1
_diffrn_orient_matrix_UB_31 0.100389
_diffrn_orient_matrix_UB_32 0.986203E-2
_diffrn_orient_matrix_UB_33 -0.519611E-1
_diffrn_radiation_monochromator graphite
_diffrn_radiation_probe x-ray
_diffrn_radiation_type MoK\a
_diffrn_radiation_wavelength 0.71073
_diffrn_reflns_av_R_equivalents 0.0151
_diffrn_reflns_av_unetI/netI 0.0344
_diffrn_reflns_limit_h_max 12
_diffrn_reflns_limit_h_min -7
_diffrn_reflns_limit_k_max 13
_diffrn_reflns_limit_k_min -12
_diffrn_reflns_limit_l_max 14
_diffrn_reflns_limit_l_min -14
_diffrn_reflns_number 5509
_diffrn_reflns_reduction_process
;
 Scaled and merged with Sortav
 R.H. Blessing, (1987) Cryst. Rev. 1, 3-58
 R.H. Blessing, (1989) J. Appl. Cryst. 22, 396-397
;
_diffrn_reflns_theta_full 25
_diffrn_reflns_theta_max 26.64
_diffrn_reflns_theta_min 1.98
_diffrn_source 'sealed x-ray tube'
_exptl_absorpt_coefficient_mu 8.86
_exptl_absorpt_correction_T_max 0.745
_exptl_absorpt_correction_T_min 0.38
_exptl_absorpt_correction_type multi-scan
_exptl_absorpt_process_details
;
SADABS-2012/1 - Bruker AXS area detector scaling and absorption correction
;
_exptl_crystal_colour yellow
_exptl_crystal_density_diffrn 2.464
_exptl_crystal_density_method 'not measured'
_exptl_crystal_description prism
_exptl_crystal_F_000 688
_exptl_crystal_size_max 0.3
_exptl_crystal_size_mid 0.18
_exptl_crystal_size_min 0.13
_refine_diff_density_max 1.199
_refine_diff_density_min -0.937
_refine_diff_density_rms 0.147
_refine_ls_extinction_method none
_refine_ls_goodness_of_fit_ref 1.16
_refine_ls_hydrogen_treatment constr
_refine_ls_matrix_type full
_refine_ls_number_parameters 201
_refine_ls_number_reflns 4142
_refine_ls_number_restraints 0
_refine_ls_restrained_S_all 1.16
_refine_ls_R_factor_all 0.0273
_refine_ls_R_factor_gt 0.0223
_refine_ls_shift/su_max 0.001
_refine_ls_shift/su_mean 0
_refine_ls_structure_factor_coef Fsqd
_refine_ls_weighting_details 'calc w=1/[\s^2^(Fo^2^)+(0.0000P)^2^+2.2487P] where P=(Fo^2^+2Fc^2^)/3'
_refine_ls_weighting_scheme calc
_refine_ls_wR_factor_gt 0.0512
_refine_ls_wR_factor_ref 0.0537
_reflns_number_gt 3782
_reflns_number_total 4142
_reflns_threshold_expression >2\s(I)
_cod_data_source_file ao7b01352_si_001.cif
_cod_data_source_block mo_harvey_1_39_1_pt_0m
_cod_original_formula_sum 'C14 H19 Cu2 I2 N P Pt0.50 S'
_cod_database_code 4516936

loop_
_symmetry_equiv_pos_as_xyz
'x, y, z'
'-x, -y, -z'

loop_
_atom_site_label
_atom_site_type_symbol
_atom_site_fract_x
_atom_site_fract_y
_atom_site_fract_z
_atom_site_U_iso_or_equiv
_atom_site_adp_type
_atom_site_occupancy
_atom_site_symmetry_multiplicity
_atom_site_calc_flag
_atom_site_refinement_flags
C1 C 0.2845(4) 0.0192(4) 0.9968(4) 0.0150(8) Uani 1 1 d .
C2 C 0.3251(5) -0.1170(4) 0.9682(4) 0.0222(9) Uani 1 1 d .
H2 H 0.306 -0.1325 0.8983 0.027 Uiso 1 1 calc R
C3 C 0.3943(5) -0.2315(4) 1.0422(4) 0.0220(9) Uani 1 1 d .
H3 H 0.422 -0.325 1.0219 0.026 Uiso 1 1 calc R
C4 C 0.4238(5) -0.2122(4) 1.1455(4) 0.0167(8) Uani 1 1 d .
C5 C 0.3823(5) -0.0724(4) 1.1718(4) 0.0186(8) Uani 1 1 d .
H5 H 0.4026 -0.0561 1.2407 0.022 Uiso 1 1 calc R
C6 C 0.3123(5) 0.0422(4) 1.0993(4) 0.0189(8) Uani 1 1 d .
H6 H 0.2835 0.1361 1.1194 0.023 Uiso 1 1 calc R
C7 C 0.4888(5) -0.3277(4) 1.2276(4) 0.0155(8) Uani 1 1 d .
C8 C 0.5038(5) -0.3992(4) 1.3267(4) 0.0162(8) Uani 1 1 d .
C9 C 0.0998(7) 0.1202(5) 0.8425(5) 0.0355(12) Uani 1 1 d .
H9A H 0.1708 0.041 0.7847 0.053 Uiso 1 1 calc R
H9B H 0.0439 0.2012 0.7949 0.053 Uiso 1 1 calc R
H9C H 0.0252 0.0913 0.917 0.053 Uiso 1 1 calc R
C10 C 0.3807(6) -0.6265(6) 1.3181(5) 0.0327(11) Uani 1 1 d .
H10A H 0.4874 -0.6634 1.2556 0.049 Uiso 1 1 calc R
H10B H 0.3243 -0.5288 1.2916 0.049 Uiso 1 1 calc R
H10C H 0.3287 -0.6856 1.3204 0.049 Uiso 1 1 calc R
C11 C 0.4682(6) -0.8162(5) 1.5188(5) 0.0312(11) Uani 1 1 d .
H11A H 0.4555 -0.8295 1.611 0.047 Uiso 1 1 calc R
H11B H 0.579 -0.8559 1.4656 0.047 Uiso 1 1 calc R
H11C H 0.4162 -0.8648 1.5021 0.047 Uiso 1 1 calc R
C12 C 0.1820(5) -0.5734(5) 1.5819(5) 0.0322(11) Uani 1 1 d .
H12A H 0.1368 -0.6295 1.5666 0.048 Uiso 1 1 calc R
H12B H 0.1258 -0.4727 1.5628 0.048 Uiso 1 1 calc R
H12C H 0.1741 -0.5871 1.6731 0.048 Uiso 1 1 calc R
C13 C 0.0901(7) 0.8365(7) 0.3981(6) 0.0479(14) Uani 1 1 d .
H13A H 0.1609 0.7875 0.4464 0.072 Uiso 1 1 calc R
H13B H 0.0934 0.9293 0.3646 0.072 Uiso 1 1 calc R
H13C H 0.122 0.7798 0.3253 0.072 Uiso 1 1 calc R
C14 C -0.0666(6) 0.8560(5) 0.4839(5) 0.0323(11) Uani 1 1 d .
Cu1 Cu 1.02492(6) -0.64422(5) 1.03716(5) 0.02348(12) Uani 1 1 d .
Cu2 Cu 0.69551(6) -0.50597(5) 1.17022(5) 0.01790(11) Uani 1 1 d .
I1 I 0.86284(3) -0.75143(3) 1.24521(3) 0.02261(8) Uani 1 1 d .
I2 I 0.82646(3) -0.47795(3) 0.91824(3) 0.01766(7) Uani 1 1 d .
P1 P 0.38355(13) -0.62990(11) 1.47764(10) 0.0163(2) Uani 1 1 d .
Pt1 Pt 0.5 -0.5 1.5 0.01230(6) Uani 1 2 d S
S1 S 0.20913(12) 0.17013(10) 0.89913(10) 0.0189(2) Uani 1 1 d .
N1 N -0.1882(6) 0.8702(6) 0.5507(6) 0.0539(14) Uani 1 1 d .

loop_
_atom_site_aniso_label
_atom_site_aniso_U_11
_atom_site_aniso_U_22
_atom_site_aniso_U_33
_atom_site_aniso_U_23
_atom_site_aniso_U_13
_atom_site_aniso_U_12
C1 0.0090(18) 0.0141(18) 0.017(2) 0.0008(15) -0.0052(16) -0.0005(15)
C2 0.025(2) 0.022(2) 0.019(2) -0.0040(17) -0.0109(19) -0.0051(18)
C3 0.027(2) 0.0147(19) 0.023(2) 0.0009(17) -0.012(2) -0.0060(18)
C4 0.015(2) 0.0168(19) 0.011(2) -0.0006(15) 0.0012(16) -0.0059(16)
C5 0.021(2) 0.024(2) 0.013(2) -0.0003(16) -0.0071(17) -0.0096(18)
C6 0.020(2) 0.0146(19) 0.022(2) -0.0007(16) -0.0078(18) -0.0065(17)
C7 0.017(2) 0.0132(18) 0.015(2) 0.0022(15) -0.0062(17) -0.0053(16)
C8 0.018(2) 0.0114(18) 0.019(2) -0.0045(15) -0.0063(17) -0.0038(15)
C9 0.051(3) 0.020(2) 0.046(3) 0.003(2) -0.038(3) -0.007(2)
C10 0.049(3) 0.045(3) 0.022(3) 0.004(2) -0.018(2) -0.033(3)
C11 0.039(3) 0.019(2) 0.046(3) 0.004(2) -0.027(3) -0.012(2)
C12 0.022(2) 0.035(3) 0.038(3) -0.016(2) 0.001(2) -0.015(2)
C13 0.032(3) 0.062(4) 0.046(4) -0.005(3) -0.008(3) -0.021(3)
C14 0.031(3) 0.032(3) 0.038(3) -0.008(2) -0.009(2) -0.016(2)
Cu1 0.0254(3) 0.0188(3) 0.0256(3) 0.0001(2) -0.0131(2) -0.0053(2)
Cu2 0.0188(3) 0.0150(2) 0.0167(3) -0.00061(19) -0.0064(2) -0.0042(2)
I1 0.02170(15) 0.01643(14) 0.02375(16) 0.00283(11) -0.00812(12) -0.00444(11)
I2 0.01858(14) 0.01837(13) 0.01541(14) 0.00108(10) -0.00850(11) -0.00560(11)
P1 0.0208(5) 0.0162(5) 0.0148(5) 0.0003(4) -0.0071(4) -0.0098(4)
Pt1 0.01559(11) 0.01148(10) 0.01012(11) 0.00149(8) -0.00563(9) -0.00566(8)
S1 0.0226(5) 0.0153(5) 0.0176(5) 0.0040(4) -0.0108(4) -0.0055(4)
N1 0.042(3) 0.066(3) 0.061(4) -0.020(3) -0.006(3) -0.032(3)

loop_
_atom_type_symbol
_atom_type_description
_atom_type_scat_dispersion_real
_atom_type_scat_dispersion_imag
_atom_type_scat_source
C C 0.0033 0.0016 'International Tables Vol C Tables 4.2.6.8 and 6.1.1.4'
H H 0 0 'International Tables Vol C Tables 4.2.6.8 and 6.1.1.4'
Cu Cu 0.3201 1.2651 'International Tables Vol C Tables 4.2.6.8 and 6.1.1.4'
I I -0.4742 1.8119 'International Tables Vol C Tables 4.2.6.8 and 6.1.1.4'
P P 0.1023 0.0942 'International Tables Vol C Tables 4.2.6.8 and 6.1.1.4'
Pt Pt -1.7033 8.3905 'International Tables Vol C Tables 4.2.6.8 and 6.1.1.4'
S S 0.1246 0.1234 'International Tables Vol C Tables 4.2.6.8 and 6.1.1.4'
N N 0.0061 0.0033 'International Tables Vol C Tables 4.2.6.8 and 6.1.1.4'

loop_
_geom_angle_atom_site_label_1
_geom_angle_atom_site_label_2
_geom_angle_atom_site_label_3
_geom_angle
_geom_angle_site_symmetry_1
_geom_angle_site_symmetry_3
C2 C1 C6 120.2(3) . .
C2 C1 S1 122.3(3) . .
C6 C1 S1 117.3(3) . .
C1 C2 C3 119.8(4) . .
C2 C3 C4 121.5(4) . .
C3 C4 C5 117.5(4) . .
C3 C4 C7 123.0(4) . .
C5 C4 C7 119.4(4) . .
C6 C5 C4 121.3(4) . .
C5 C6 C1 119.7(4) . .
C8 C7 C4 159.8(4) . .
C8 C7 Cu2 72.8(3) . .
C4 C7 Cu2 127.3(3) . .
C7 C8 Pt1 172.7(4) . .
C7 C8 Cu2 72.8(3) . .
Pt1 C8 Cu2 114.31(18) . .
N1 C14 C13 179.6(6) . .
S1 Cu1 I1 107.39(3) 1_645 .
S1 Cu1 I2 107.93(4) 1_645 2_747
I1 Cu1 I2 114.96(2) . 2_747
S1 Cu1 I2 105.93(3) 1_645 .
I1 Cu1 I2 104.93(2) . .
I2 Cu1 I2 115.13(2) 2_747 .
S1 Cu1 Cu1 122.87(4) 1_645 2_747
I1 Cu1 Cu1 129.27(3) . 2_747
I2 Cu1 Cu1 57.83(2) 2_747 2_747
I2 Cu1 Cu1 57.291(18) . 2_747
S1 Cu1 Cu2 141.16(4) 1_645 .
I1 Cu1 Cu2 55.585(17) . .
I2 Cu1 Cu2 110.90(2) 2_747 .
I2 Cu1 Cu2 56.247(18) . .
Cu1 Cu1 Cu2 79.17(2) 2_747 .
C8 Cu2 C7 34.42(15) . .
C8 Cu2 I1 110.83(11) . .
C7 Cu2 I1 144.88(11) . .
C8 Cu2 I2 141.43(11) . .
C7 Cu2 I2 107.12(11) . .
I1 Cu2 I2 107.73(2) . .
C8 Cu2 Cu1 151.89(11) . .
C7 Cu2 Cu1 152.90(11) . .
I1 Cu2 Cu1 57.351(17) . .
I2 Cu2 Cu1 57.683(16) . .
Cu2 I1 Cu1 67.06(2) . .
Cu2 I2 Cu1 87.74(2) . 2_747
Cu2 I2 Cu1 66.07(2) . .
Cu1 I2 Cu1 64.87(2) 2_747 .
C11 P1 C12 104.2(2) . .
C11 P1 C10 103.5(2) . .
C12 P1 C10 103.9(2) . .
C11 P1 Pt1 114.45(15) . .
C12 P1 Pt1 112.57(15) . .
C10 P1 Pt1 116.86(16) . .
C8 Pt1 C8 180.0000(10) . 2_648
C8 Pt1 P1 88.45(11) . 2_648
C8 Pt1 P1 91.55(11) 2_648 2_648
C8 Pt1 P1 91.55(11) . .
C8 Pt1 P1 88.45(11) 2_648 .
P1 Pt1 P1 180.00(3) 2_648 .
C1 S1 C9 103.2(2) . .
C1 S1 Cu1 107.85(14) . 1_465
C9 S1 Cu1 105.32(18) . 1_465

loop_
_geom_bond_atom_site_label_1
_geom_bond_atom_site_label_2
_geom_bond_distance
_geom_bond_site_symmetry_2
C1 C2 1.378(6) .
C1 C6 1.393(6) .
C1 S1 1.782(4) .
C2 C3 1.392(6) .
C3 C4 1.395(6) .
C4 C5 1.405(6) .
C4 C7 1.439(5) .
C5 C6 1.385(6) .
C7 C8 1.228(6) .
C7 Cu2 2.076(4) .
C8 Pt1 2.004(4) .
C8 Cu2 2.076(4) .
C9 S1 1.798(5) .
C10 P1 1.805(5) .
C11 P1 1.800(4) .
C12 P1 1.803(5) .
C13 C14 1.449(8) .
C14 N1 1.127(7) .
Cu1 S1 2.3347(12) 1_645
Cu1 I1 2.6273(7) .
Cu1 I2 2.6409(6) 2_747
Cu1 I2 2.6569(6) .
Cu1 Cu1 2.8417(11) 2_747
Cu1 Cu2 2.8737(9) .
Cu2 I1 2.5742(6) .
Cu2 I2 2.6139(7) .
I2 Cu1 2.6409(6) 2_747
P1 Pt1 2.2975(10) .
Pt1 C8 2.004(4) 2_648
Pt1 P1 2.2975(10) 2_648
S1 Cu1 2.3347(12) 1_465

loop_
_geom_torsion_atom_site_label_1
_geom_torsion_atom_site_label_2
_geom_torsion_atom_site_label_3
_geom_torsion_atom_site_label_4
_geom_torsion
_geom_torsion_site_symmetry_1
_geom_torsion_site_symmetry_4
C6 C1 C2 C3 0.0(7) . .
S1 C1 C2 C3 175.2(3) . .
C1 C2 C3 C4 0.0(7) . .
C2 C3 C4 C5 -0.5(6) . .
C2 C3 C4 C7 177.2(4) . .
C3 C4 C5 C6 1.0(6) . .
C7 C4 C5 C6 -176.7(4) . .
C4 C5 C6 C1 -1.1(6) . .
C2 C1 C6 C5 0.6(6) . .
S1 C1 C6 C5 -174.9(3) . .
C3 C4 C7 C8 -127.4(11) . .
C5 C4 C7 C8 50.3(13) . .
C3 C4 C7 Cu2 55.9(6) . .
C5 C4 C7 Cu2 -126.4(4) . .
C4 C7 C8 Pt1 16(4) . .
Cu2 C7 C8 Pt1 -167(3) . .
C4 C7 C8 Cu2 -177.3(12) . .
Pt1 C8 Cu2 C7 178.2(4) . .
C7 C8 Cu2 I1 -173.2(2) . .
Pt1 C8 Cu2 I1 5.0(2) . .
C7 C8 Cu2 I2 5.8(3) . .
Pt1 C8 Cu2 I2 -176.00(5) . .
C7 C8 Cu2 Cu1 127.6(3) . .
Pt1 C8 Cu2 Cu1 -54.1(3) . .
C4 C7 Cu2 C8 178.8(5) . .
C8 C7 Cu2 I1 11.0(4) . .
C4 C7 Cu2 I1 -170.1(2) . .
C8 C7 Cu2 I2 -176.2(2) . .
C4 C7 Cu2 I2 2.6(4) . .
C8 C7 Cu2 Cu1 -125.0(3) . .
C4 C7 Cu2 Cu1 53.8(5) . .
S1 Cu1 Cu2 C8 146.5(2) 1_645 .
I1 Cu1 Cu2 C8 72.3(2) . .
I2 Cu1 Cu2 C8 -34.3(2) 2_747 .
I2 Cu1 Cu2 C8 -141.2(2) . .
Cu1 Cu1 Cu2 C8 -83.5(2) 2_747 .
S1 Cu1 Cu2 C7 -134.2(2) 1_645 .
I1 Cu1 Cu2 C7 151.7(2) . .
I2 Cu1 Cu2 C7 45.1(2) 2_747 .
I2 Cu1 Cu2 C7 -61.9(2) . .
Cu1 Cu1 Cu2 C7 -4.1(2) 2_747 .
S1 Cu1 Cu2 I1 74.13(5) 1_645 .
I2 Cu1 Cu2 I1 -106.61(3) 2_747 .
I2 Cu1 Cu2 I1 146.45(2) . .
Cu1 Cu1 Cu2 I1 -155.82(3) 2_747 .
S1 Cu1 Cu2 I2 -72.31(5) 1_645 .
I1 Cu1 Cu2 I2 -146.45(2) . .
I2 Cu1 Cu2 I2 106.94(2) 2_747 .
Cu1 Cu1 Cu2 I2 57.734(19) 2_747 .
C8 Cu2 I1 Cu1 -151.29(12) . .
C7 Cu2 I1 Cu1 -157.94(19) . .
I2 Cu2 I1 Cu1 29.366(19) . .
S1 Cu1 I1 Cu2 -140.80(4) 1_645 .
I2 Cu1 I1 Cu2 99.10(3) 2_747 .
I2 Cu1 I1 Cu2 -28.398(18) . .
Cu1 Cu1 I1 Cu2 31.31(4) 2_747 .
C8 Cu2 I2 Cu1 88.31(17) . 2_747
C7 Cu2 I2 Cu1 91.72(11) . 2_747
I1 Cu2 I2 Cu1 -92.67(2) . 2_747
Cu1 Cu2 I2 Cu1 -63.42(2) . 2_747
C8 Cu2 I2 Cu1 151.73(17) . .
C7 Cu2 I2 Cu1 155.14(11) . .
I1 Cu2 I2 Cu1 -29.248(19) . .
S1 Cu1 I2 Cu2 141.59(4) 1_645 .
I1 Cu1 I2 Cu2 28.157(18) . .
I2 Cu1 I2 Cu2 -99.24(3) 2_747 .
Cu1 Cu1 I2 Cu2 -99.24(3) 2_747 .
S1 Cu1 I2 Cu1 -119.17(4) 1_645 2_747
I1 Cu1 I2 Cu1 127.39(3) . 2_747
I2 Cu1 I2 Cu1 0 2_747 2_747
Cu2 Cu1 I2 Cu1 99.24(3) . 2_747
C7 C8 Pt1 C8 8E1(10) . 2_648
Cu2 C8 Pt1 C8 -9E1(10) . 2_648
C7 C8 Pt1 P1 -99(3) . 2_648
Cu2 C8 Pt1 P1 94.22(17) . 2_648
C7 C8 Pt1 P1 81(3) . .
Cu2 C8 Pt1 P1 -85.78(17) . .
C11 P1 Pt1 C8 134.1(2) . .
C12 P1 Pt1 C8 -107.2(2) . .
C10 P1 Pt1 C8 12.9(2) . .
C11 P1 Pt1 C8 -45.9(2) . 2_648
C12 P1 Pt1 C8 72.8(2) . 2_648
C10 P1 Pt1 C8 -167.1(2) . 2_648
C11 P1 Pt1 P1 -2E1(10) . 2_648
C12 P1 Pt1 P1 10E1(10) . 2_648
C10 P1 Pt1 P1 -14E1(10) . 2_648
C2 C1 S1 C9 33.4(4) . .
C6 C1 S1 C9 -151.3(4) . .
C2 C1 S1 Cu1 144.5(3) . 1_465
C6 C1 S1 Cu1 -40.2(3) . 1_465
